data_7038994
loop_
_publ_author_name
'Chang, Tsung-Yuan'
'Yan, Zhao-Nan'
'Wang, Chun-Chi'
'Li, Hsing-Chun'
'Lin, Hsiu-Mei'
'Wang, Chih-Min'

_publ_section_title
;
 New hybrid organic-zincophosphate frameworks:
 single-crystal-to-single-crystal structural transformation and remarkable
 thermal and chemical stabilities.
;
_journal_issue 17
_journal_name_full 'Dalton transactions (Cambridge, England : 2003)'
_journal_page_first 7231
_journal_page_last 7234
_journal_paper_doi 10.1039/c6dt00853d
_journal_volume 45
_journal_year 2016
_chemical_formula_sum 'C2 H5 N5 O4 P Zn1.5'
_chemical_formula_weight 292.14
_chemical_name_systematic
; 
 ? 
;
_space_group_IT_number 15
_symmetry_cell_setting monoclinic
_symmetry_space_group_name_Hall '-C 2yc'
_symmetry_space_group_name_H-M 'C 1 2/c 1'
_atom_sites_solution_hydrogens geom
_atom_sites_solution_primary direct
_atom_sites_solution_secondary difmap
_audit_creation_method SHELXL-97
_audit_update_record
;
2016-01-13 deposited with the CCDC.
2016-03-30 downloaded from the CCDC.
;
_cell_angle_alpha 90.00
_cell_angle_beta 114.018(2)
_cell_angle_gamma 90.00
_cell_formula_units_Z 8
_cell_length_a 19.0043(6)
_cell_length_b 5.2056(2)
_cell_length_c 16.2524(6)
_cell_measurement_reflns_used 2866
_cell_measurement_temperature 296(2)
_cell_measurement_theta_max 27.54
_cell_measurement_theta_min 2.74
_cell_volume 1468.62(9)
_computing_cell_refinement 'Bruker XSCANS'
_computing_data_collection 'Bruker XSCANS'
_computing_data_reduction 'Bruker SHELXTL'
_computing_molecular_graphics Diamond
_computing_publication_material 'Bruker SHELXTL'
_computing_structure_refinement 'Bruker SHELXTL'
_computing_structure_solution 'Bruker SHELXTL'
_diffrn_ambient_temperature 296(2)
_diffrn_measured_fraction_theta_full 0.993
_diffrn_measured_fraction_theta_max 0.993
_diffrn_measurement_device_type CCD
_diffrn_measurement_method 'omega scan'
_diffrn_radiation_monochromator graphite
_diffrn_radiation_source 'fine-focus sealed tube'
_diffrn_radiation_type MoK\a
_diffrn_radiation_wavelength 0.71073
_diffrn_reflns_av_R_equivalents 0.0363
_diffrn_reflns_av_sigmaI/netI 0.0286
_diffrn_reflns_limit_h_max 23
_diffrn_reflns_limit_h_min -24
_diffrn_reflns_limit_k_max 6
_diffrn_reflns_limit_k_min -6
_diffrn_reflns_limit_l_max 20
_diffrn_reflns_limit_l_min -21
_diffrn_reflns_number 9884
_diffrn_reflns_theta_full 27.56
_diffrn_reflns_theta_max 27.56
_diffrn_reflns_theta_min 2.35
_exptl_absorpt_coefficient_mu 5.150
_exptl_absorpt_correction_T_max 0.773
_exptl_absorpt_correction_T_min 0.371
_exptl_absorpt_correction_type empirical
_exptl_crystal_colour colorless
_exptl_crystal_density_diffrn 2.642
_exptl_crystal_density_meas ?
_exptl_crystal_density_method 'not measured'
_exptl_crystal_description block
_exptl_crystal_F_000 1152
_exptl_crystal_size_max 0.2
_exptl_crystal_size_mid 0.2
_exptl_crystal_size_min 0.05
_refine_diff_density_max 0.452
_refine_diff_density_min -0.395
_refine_diff_density_rms 0.104
_refine_ls_extinction_method none
_refine_ls_goodness_of_fit_ref 1.072
_refine_ls_hydrogen_treatment mixed
_refine_ls_matrix_type full
_refine_ls_number_parameters 123
_refine_ls_number_reflns 1676
_refine_ls_number_restraints 0
_refine_ls_restrained_S_all 1.072
_refine_ls_R_factor_all 0.0343
_refine_ls_R_factor_gt 0.0250
_refine_ls_shift/su_max 0.001
_refine_ls_shift/su_mean 0.000
_refine_ls_structure_factor_coef Fsqd
_refine_ls_weighting_details 'calc w=1/[\s^2^(Fo^2^)+(0.0293P)^2^+1.6553P] where P=(Fo^2^+2Fc^2^)/3'
_refine_ls_weighting_scheme calc
_refine_ls_wR_factor_gt 0.0573
_refine_ls_wR_factor_ref 0.0612
_reflns_number_gt 1426
_reflns_number_total 1676
_reflns_threshold_expression >2sigma(I)
_cod_data_source_file c6dt00853d2.cif
_cod_data_source_block 1
_cod_depositor_comments
;
The following automatic conversions were performed:

'_exptl_crystal_density_meas' value 'not measured' was changed to '?'
- the value is perceived as not measured.

Automatic conversion script
Id: cif_fix_values 4268 2015-11-12 08:31:59Z antanas 

 Adding full bibliography for 7038992--7038994.cif.
;
_cod_original_sg_symbol_H-M C2/c
_cod_original_formula_sum 'C2 H5 N5 O4 P Zn1.50'
_cod_database_code 7038994

loop_
_symmetry_equiv_pos_as_xyz
'x, y, z'
'-x, y, -z+1/2'
'x+1/2, y+1/2, z'
'-x+1/2, y+1/2, -z+1/2'
'-x, -y, -z'
'x, -y, z-1/2'
'-x+1/2, -y+1/2, -z'
'x+1/2, -y+1/2, z-1/2'

loop_
_atom_site_label
_atom_site_type_symbol
_atom_site_fract_x
_atom_site_fract_y
_atom_site_fract_z
_atom_site_U_iso_or_equiv
_atom_site_adp_type
_atom_site_occupancy
_atom_site_symmetry_multiplicity
_atom_site_calc_flag
_atom_site_refinement_flags
Zn1 Zn 0.318602(18) 0.43632(6) 0.46716(2) 0.01336(11) Uani 1 1 d .
Zn2 Zn 0.5000 0.21882(9) 0.2500 0.01561(13) Uani 1 2 d S
P1 P 0.35317(4) -0.06647(14) 0.58401(5) 0.01067(16) Uani 1 1 d .
O1 O 0.34233(12) 0.0739(4) 0.49621(14) 0.0162(4) Uani 1 1 d .
O2 O 0.43018(11) 0.0173(4) 0.66025(14) 0.0161(4) Uani 1 1 d .
O3 O 0.35645(13) -0.3543(4) 0.57223(14) 0.0202(5) Uani 1 1 d .
O4 O 0.28865(11) 0.0087(4) 0.61284(14) 0.0204(5) Uani 1 1 d .
N1 N 0.37080(13) 0.5057(5) 0.38180(17) 0.0155(5) Uani 1 1 d .
N2 N 0.39557(15) 0.6332(5) 0.26816(17) 0.0201(6) Uani 1 1 d .
H1 H 0.3917 0.7286 0.2168 0.050 Uiso 1 1 d .
N3 N 0.44284(15) 0.4246(5) 0.30513(18) 0.0201(6) Uani 1 1 d .
N4 N 0.30045(16) 0.8626(6) 0.29618(19) 0.0265(6) Uani 1 1 d .
H2 H 0.2869 0.9534 0.2418 0.050 Uiso 1 1 d .
H3 H 0.2814 0.9074 0.3349 0.050 Uiso 1 1 d .
N5 N 0.45930(17) 0.1599(6) 0.4282(2) 0.0309(7) Uani 1 1 d .
H4 H 0.4871 0.0645 0.4098 0.050 Uiso 1 1 d .
H5 H 0.4275 0.0962 0.4546 0.050 Uiso 1 1 d .
C1 C 0.35392(17) 0.6784(6) 0.3149(2) 0.0166(6) Uani 1 1 d .
C2 C 0.42580(17) 0.3571(6) 0.3728(2) 0.0179(6) Uani 1 1 d .

loop_
_atom_site_aniso_label
_atom_site_aniso_U_11
_atom_site_aniso_U_22
_atom_site_aniso_U_33
_atom_site_aniso_U_23
_atom_site_aniso_U_13
_atom_site_aniso_U_12
Zn1 0.01365(19) 0.01458(19) 0.01305(19) 0.00013(14) 0.00666(14) 0.00121(13)
Zn2 0.0133(3) 0.0181(3) 0.0175(3) 0.000 0.0084(2) 0.000
P1 0.0101(4) 0.0116(4) 0.0102(4) -0.0003(3) 0.0040(3) 0.0015(3)
O1 0.0212(11) 0.0139(11) 0.0136(10) 0.0035(9) 0.0074(9) 0.0032(8)
O2 0.0115(10) 0.0160(11) 0.0170(11) -0.0027(9) 0.0017(9) 0.0008(8)
O3 0.0296(12) 0.0119(10) 0.0147(11) -0.0005(9) 0.0047(10) 0.0003(9)
O4 0.0126(11) 0.0358(13) 0.0133(11) -0.0029(10) 0.0058(9) 0.0064(9)
N1 0.0148(13) 0.0189(13) 0.0160(13) 0.0047(11) 0.0096(11) 0.0046(10)
N2 0.0262(15) 0.0200(14) 0.0186(14) 0.0085(11) 0.0136(12) 0.0087(11)
N3 0.0233(14) 0.0227(15) 0.0207(14) 0.0094(12) 0.0155(12) 0.0095(11)
N4 0.0323(16) 0.0233(15) 0.0271(16) 0.0074(13) 0.0153(14) 0.0143(12)
N5 0.0303(16) 0.0356(17) 0.0379(18) 0.0199(14) 0.0253(14) 0.0185(13)
C1 0.0184(15) 0.0171(15) 0.0148(16) 0.0008(12) 0.0071(13) 0.0009(12)
C2 0.0157(15) 0.0205(16) 0.0192(16) 0.0046(13) 0.0089(13) 0.0026(12)

loop_
_atom_type_symbol
_atom_type_description
_atom_type_scat_dispersion_real
_atom_type_scat_dispersion_imag
_atom_type_scat_source
C C 0.0033 0.0016 'International Tables Vol C Tables 4.2.6.8 and 6.1.1.4'
H H 0.0000 0.0000 'International Tables Vol C Tables 4.2.6.8 and 6.1.1.4'
N N 0.0061 0.0033 'International Tables Vol C Tables 4.2.6.8 and 6.1.1.4'
O O 0.0106 0.0060 'International Tables Vol C Tables 4.2.6.8 and 6.1.1.4'
P P 0.1023 0.0942 'International Tables Vol C Tables 4.2.6.8 and 6.1.1.4'
Zn Zn 0.2839 1.4301 'International Tables Vol C Tables 4.2.6.8 and 6.1.1.4'

loop_
_geom_angle_atom_site_label_1
_geom_angle_atom_site_label_2
_geom_angle_atom_site_label_3
_geom_angle
_geom_angle_site_symmetry_1
_geom_angle_site_symmetry_3
O3 Zn1 O4 115.27(9) 1_565 7_556
O3 Zn1 O1 111.75(9) 1_565 .
O4 Zn1 O1 112.36(9) 7_556 .
O3 Zn1 N1 113.46(10) 1_565 .
O4 Zn1 N1 100.79(9) 7_556 .
O1 Zn1 N1 101.97(9) . .
O2 Zn2 O2 102.11(12) 6 5_656
O2 Zn2 N3 109.45(9) 6 2_655
O2 Zn2 N3 110.29(10) 5_656 2_655
O2 Zn2 N3 110.29(10) 6 .
O2 Zn2 N3 109.45(9) 5_656 .
N3 Zn2 N3 114.53(15) 2_655 .
O3 P1 O4 111.76(12) . .
O3 P1 O1 110.42(11) . .
O4 P1 O1 109.90(12) . .
O3 P1 O2 107.81(12) . .
O4 P1 O2 107.30(12) . .
O1 P1 O2 109.55(12) . .
P1 O1 Zn1 127.81(12) . .
P1 O2 Zn2 123.65(12) . 5_656
P1 O3 Zn1 131.28(13) . 1_545
P1 O4 Zn1 125.87(13) . 7_556
C1 N1 C2 103.6(2) . .
C1 N1 Zn1 130.27(19) . .
C2 N1 Zn1 125.6(2) . .
C1 N2 N3 109.0(2) . .
C1 N2 H1 124.2 . .
N3 N2 H1 126.8 . .
C2 N3 N2 103.7(2) . .
C2 N3 Zn2 127.0(2) . .
N2 N3 Zn2 127.42(19) . .
C1 N4 H2 117.7 . .
C1 N4 H3 121.7 . .
H2 N4 H3 120.4 . .
C2 N5 H4 113.5 . .
C2 N5 H5 111.2 . .
H4 N5 H5 123.9 . .
N2 C1 N4 125.0(3) . .
N2 C1 N1 110.1(3) . .
N4 C1 N1 124.8(3) . .
N3 C2 N5 123.7(3) . .
N3 C2 N1 113.6(3) . .
N5 C2 N1 122.7(3) . .

loop_
_geom_bond_atom_site_label_1
_geom_bond_atom_site_label_2
_geom_bond_distance
_geom_bond_site_symmetry_2
Zn1 O3 1.903(2) 1_565
Zn1 O4 1.942(2) 7_556
Zn1 O1 1.953(2) .
Zn1 N1 2.039(2) .
Zn2 O2 1.955(2) 6
Zn2 O2 1.955(2) 5_656
Zn2 N3 1.980(2) 2_655
Zn2 N3 1.981(2) .
P1 O3 1.515(2) .
P1 O4 1.5311(19) .
P1 O1 1.540(2) .
P1 O2 1.546(2) .
O2 Zn2 1.955(2) 5_656
O3 Zn1 1.903(2) 1_545
O4 Zn1 1.942(2) 7_556
N1 C1 1.345(4) .
N1 C2 1.355(4) .
N2 C1 1.322(4) .
N2 N3 1.381(4) .
N2 H1 0.9481 .
N3 C2 1.314(4) .
N4 C1 1.339(4) .
N4 H2 0.9410 .
N4 H3 0.8757 .
N5 C2 1.342(4) .
N5 H4 0.8625 .
N5 H5 0.9331 .
